data_7209657
loop_
_publ_author_name
'Rahim, Syarifah Abd'
'Hammond, Robert B.'
'Sheikh, Ahmad Y.'
'Roberts, Kevin J.'

_publ_section_title
;
 A comparative assessment of the influence of different crystallization
 screening methodologies on the solid forms of carbamazepine co-crystals
;
_journal_issue 19
_journal_name_full CrystEngComm
_journal_page_first 3862
_journal_paper_doi 10.1039/c3ce26878k
_journal_volume 15
_journal_year 2013
_chemical_formula_moiety 'C15 H12 N2 O, 0.5(C4 H4 O4)'
_chemical_formula_sum 'C17 H14 N2 O3'
_chemical_formula_weight 294.30
_chemical_name_common 'carbamazepine hemikis(fumaric acid)'
_chemical_name_systematic
;
?
;
_space_group_IT_number 14
_symmetry_cell_setting monoclinic
_symmetry_space_group_name_Hall '-P 2ybc'
_symmetry_space_group_name_H-M 'P 1 21/c 1'
_atom_sites_solution_hydrogens geom
_atom_sites_solution_primary direct
_atom_sites_solution_secondary difmap
_audit_creation_method SHELXL-97
_cell_angle_alpha 90.00
_cell_angle_beta 93.442(3)
_cell_angle_gamma 90.00
_cell_formula_units_Z 4
_cell_length_a 5.0356(3)
_cell_length_b 9.3352(6)
_cell_length_c 31.222(2)
_cell_measurement_reflns_used 9556
_cell_measurement_temperature 150(2)
_cell_measurement_theta_max 28.29
_cell_measurement_theta_min 2.27
_cell_volume 1465.05(16)
_computing_cell_refinement
;
APEX 2 software, Bruker Nonius 2004
;
_computing_data_collection
;
APEX 2 software, Bruker Nonius 2004
;
_computing_data_reduction
;
SAINT - Bruker Integration program embedded in
APEX 2 software, Bruker Nonius 2004
;
_computing_molecular_graphics 'ORTEP-III Version 1.08 (Farrugia, 2005)'
_computing_publication_material
;
enCIFer: A program for viewing, editing and visualising CIFs.
F. H. Allen, O. Johnson, G. P. Shields, B. R. Smith, M. Towler,
J. Applied Cryst., 37, 331-334, 2004
;
_computing_structure_refinement
;
SHELXL-97 (Sheldrick, G. M. Acta Cryst. (2008). A64, 112)
XSeed (L.J.Barbour, J.Supramol. Chem., 2003, 1, 189.)
;
_computing_structure_solution
;
SHELXS-97 (Sheldrick, G. M. Acta Cryst. (2008). A64, 112)
XSeed (L.J.Barbour, J.Supramol. Chem., 2003, 1, 189.)
;
_diffrn_detector_area_resol_mean
;
120 microns
;
_diffrn_measured_fraction_theta_full 0.992
_diffrn_measured_fraction_theta_max 0.992
_diffrn_measurement_device_type
;
Mach3 kappa-type 4-circle goniostat.
;
_diffrn_measurement_method 'rotation images'
_diffrn_radiation_detector 'ApexII camera'
_diffrn_radiation_monochromator
;
graphite model mounted in "parallel" mode
;
_diffrn_radiation_source
;
Bruker Nonius FR591 rotating anode generator
;
_diffrn_radiation_type MoK\a
_diffrn_radiation_wavelength 0.71073
_diffrn_reflns_av_R_equivalents 0.0280
_diffrn_reflns_av_sigmaI/netI 0.0196
_diffrn_reflns_limit_h_max 6
_diffrn_reflns_limit_h_min -6
_diffrn_reflns_limit_k_max 11
_diffrn_reflns_limit_k_min -12
_diffrn_reflns_limit_l_max 40
_diffrn_reflns_limit_l_min -40
_diffrn_reflns_number 24013
_diffrn_reflns_theta_full 27.50
_diffrn_reflns_theta_max 27.50
_diffrn_reflns_theta_min 2.28
_diffrn_standards_decay_% 0
_diffrn_standards_interval_count 0
_diffrn_standards_interval_time 0
_diffrn_standards_number 0
_exptl_absorpt_coefficient_mu 0.093
_exptl_absorpt_correction_T_max 0.9917
_exptl_absorpt_correction_T_min 0.9215
_exptl_absorpt_correction_type multi-scan
_exptl_absorpt_process_details
;
See Sheldrick, G. M. (2002). SADABS.
University of Gottingen, Germany.
;
_exptl_crystal_colour colourless
_exptl_crystal_density_diffrn 1.334
_exptl_crystal_density_method 'not measured'
_exptl_crystal_description needle
_exptl_crystal_F_000 616
_exptl_crystal_size_max 0.30
_exptl_crystal_size_mid 0.10
_exptl_crystal_size_min 0.09
_refine_diff_density_max 0.229
_refine_diff_density_min -0.248
_refine_diff_density_rms 0.041
_refine_ls_extinction_method none
_refine_ls_goodness_of_fit_ref 1.068
_refine_ls_hydrogen_treatment constr
_refine_ls_matrix_type full
_refine_ls_number_parameters 200
_refine_ls_number_reflns 3338
_refine_ls_number_restraints 0
_refine_ls_restrained_S_all 1.068
_refine_ls_R_factor_all 0.0501
_refine_ls_R_factor_gt 0.0361
_refine_ls_shift/su_max 0.000
_refine_ls_shift/su_mean 0.000
_refine_ls_structure_factor_coef Fsqd
_refine_ls_weighting_details 'calc w=1/[\s^2^(Fo^2^)+(0.0344P)^2^+0.6861P] where P=(Fo^2^+2Fc^2^)/3'
_refine_ls_weighting_scheme calc
_refine_ls_wR_factor_gt 0.0840
_refine_ls_wR_factor_ref 0.0944
_reflns_number_gt 2693
_reflns_number_total 3338
_reflns_threshold_expression >2sigma(I)
_cod_data_source_file c3ce26878k.txt
_cod_data_source_block sar05
_cod_original_cell_volume 1465.02(16)
_cod_original_sg_symbol_H-M P21/c
_cod_database_code 7209657

loop_
_symmetry_equiv_pos_as_xyz
'x, y, z'
'-x, y+1/2, -z+1/2'
'-x, -y, -z'
'x, -y-1/2, z-1/2'

loop_
_atom_site_label
_atom_site_type_symbol
_atom_site_fract_x
_atom_site_fract_y
_atom_site_fract_z
_atom_site_U_iso_or_equiv
_atom_site_adp_type
_atom_site_occupancy
_atom_site_symmetry_multiplicity
_atom_site_calc_flag
_atom_site_refinement_flags
O1 O 0.28137(19) 0.27920(10) 0.08559(3) 0.0268(2) Uani 1 1 d .
N1 N 0.1073(2) 0.08268(11) 0.11711(3) 0.0205(2) Uani 1 1 d .
C1 C 0.0451(3) -0.06885(13) 0.11801(4) 0.0198(3) Uani 1 1 d .
N2 N 0.2605(2) 0.06906(12) 0.04758(3) 0.0253(3) Uani 1 1 d .
H2B H 0.3319 0.1085 0.0254 0.030 Uiso 1 1 calc R
H2A H 0.2153 -0.0220 0.0468 0.030 Uiso 1 1 calc R
C2 C -0.1737(3) -0.12128(14) 0.09272(4) 0.0236(3) Uani 1 1 d .
H2 H -0.2808 -0.0575 0.0754 0.028 Uiso 1 1 calc R
C3 C -0.2336(3) -0.26747(15) 0.09307(5) 0.0288(3) Uani 1 1 d .
H3 H -0.3820 -0.3032 0.0761 0.035 Uiso 1 1 calc R
C4 C -0.0742(3) -0.36105(15) 0.11848(5) 0.0336(3) Uani 1 1 d .
H4 H -0.1131 -0.4606 0.1184 0.040 Uiso 1 1 calc R
C5 C 0.1411(3) -0.30881(15) 0.14384(5) 0.0310(3) Uani 1 1 d .
H5 H 0.2475 -0.3736 0.1609 0.037 Uiso 1 1 calc R
C6 C 0.2051(3) -0.16047(14) 0.14473(4) 0.0220(3) Uani 1 1 d .
C7 C 0.4287(3) -0.10789(15) 0.17324(4) 0.0245(3) Uani 1 1 d .
H7 H 0.5781 -0.1696 0.1773 0.029 Uiso 1 1 calc R
C8 C 0.4432(3) 0.01887(15) 0.19421(4) 0.0247(3) Uani 1 1 d .
H8 H 0.6018 0.0371 0.2114 0.030 Uiso 1 1 calc R
C9 C 0.2377(3) 0.13172(14) 0.19315(4) 0.0228(3) Uani 1 1 d .
C10 C 0.2005(3) 0.21262(16) 0.23070(5) 0.0312(3) Uani 1 1 d .
H10 H 0.3130 0.1957 0.2557 0.037 Uiso 1 1 calc R
C11 C 0.0020(3) 0.31655(16) 0.23168(5) 0.0340(3) Uani 1 1 d .
H11 H -0.0200 0.3696 0.2572 0.041 Uiso 1 1 calc R
C12 C -0.1651(3) 0.34260(15) 0.19494(5) 0.0322(3) Uani 1 1 d .
H12 H -0.3010 0.4130 0.1956 0.039 Uiso 1 1 calc R
C13 C -0.1320(3) 0.26507(14) 0.15724(5) 0.0263(3) Uani 1 1 d .
H13 H -0.2459 0.2823 0.1324 0.032 Uiso 1 1 calc R
C14 C 0.0699(3) 0.16194(13) 0.15627(4) 0.0204(3) Uani 1 1 d .
C15 C 0.2200(2) 0.14874(13) 0.08300(4) 0.0199(3) Uani 1 1 d .
C21 C 0.0380(3) 0.93513(15) 0.50572(4) 0.0273(3) Uani 1 1 d .
H21 H -0.0555 0.8895 0.5275 0.033 Uiso 1 1 calc R
O22 O 0.3299(2) 0.73430(10) 0.50126(3) 0.0323(2) Uani 1 1 d .
C22 C 0.2600(3) 0.85306(14) 0.48727(4) 0.0224(3) Uani 1 1 d .
O23 O 0.37180(19) 0.91979(10) 0.45547(3) 0.0254(2) Uani 1 1 d .
H23 H 0.4840 0.8654 0.4450 0.031 Uiso 1 1 calc R

loop_
_atom_site_aniso_label
_atom_site_aniso_U_11
_atom_site_aniso_U_22
_atom_site_aniso_U_33
_atom_site_aniso_U_23
_atom_site_aniso_U_13
_atom_site_aniso_U_12
O1 0.0326(5) 0.0182(5) 0.0310(5) 0.0025(4) 0.0127(4) -0.0029(4)
N1 0.0271(6) 0.0160(5) 0.0187(5) 0.0006(4) 0.0042(4) -0.0032(4)
C1 0.0246(6) 0.0161(6) 0.0197(6) -0.0006(5) 0.0084(5) -0.0021(5)
N2 0.0335(6) 0.0222(6) 0.0211(6) 0.0017(4) 0.0082(5) -0.0024(5)
C2 0.0243(7) 0.0237(7) 0.0233(6) -0.0031(5) 0.0054(5) -0.0007(5)
C3 0.0317(7) 0.0285(7) 0.0270(7) -0.0092(6) 0.0089(6) -0.0098(6)
C4 0.0525(10) 0.0186(7) 0.0307(8) -0.0031(6) 0.0102(7) -0.0104(6)
C5 0.0463(9) 0.0198(7) 0.0274(7) 0.0039(5) 0.0050(6) 0.0019(6)
C6 0.0268(7) 0.0202(6) 0.0196(6) 0.0008(5) 0.0070(5) 0.0000(5)
C7 0.0253(7) 0.0264(7) 0.0220(6) 0.0049(5) 0.0038(5) 0.0037(5)
C8 0.0224(6) 0.0312(7) 0.0205(6) 0.0007(5) 0.0015(5) -0.0035(5)
C9 0.0240(7) 0.0221(6) 0.0228(6) -0.0016(5) 0.0062(5) -0.0069(5)
C10 0.0362(8) 0.0333(8) 0.0245(7) -0.0071(6) 0.0051(6) -0.0056(6)
C11 0.0430(9) 0.0296(8) 0.0309(8) -0.0108(6) 0.0142(7) -0.0060(6)
C12 0.0344(8) 0.0205(7) 0.0433(9) -0.0050(6) 0.0143(6) -0.0003(6)
C13 0.0288(7) 0.0187(6) 0.0318(7) 0.0013(5) 0.0053(6) -0.0020(5)
C14 0.0250(6) 0.0154(6) 0.0215(6) -0.0003(5) 0.0071(5) -0.0069(5)
C15 0.0181(6) 0.0203(6) 0.0214(6) 0.0037(5) 0.0024(5) 0.0011(5)
C21 0.0290(7) 0.0275(7) 0.0265(7) 0.0039(5) 0.0121(6) 0.0052(5)
O22 0.0391(6) 0.0244(5) 0.0348(6) 0.0071(4) 0.0143(5) 0.0099(4)
C22 0.0239(6) 0.0213(6) 0.0223(6) -0.0005(5) 0.0042(5) 0.0016(5)
O23 0.0271(5) 0.0237(5) 0.0267(5) 0.0027(4) 0.0119(4) 0.0082(4)

loop_
_atom_type_symbol
_atom_type_description
_atom_type_scat_dispersion_real
_atom_type_scat_dispersion_imag
_atom_type_scat_source
C C 0.0033 0.0016 'International Tables Vol C Tables 4.2.6.8 and 6.1.1.4'
H H 0.0000 0.0000 'International Tables Vol C Tables 4.2.6.8 and 6.1.1.4'
N N 0.0061 0.0033 'International Tables Vol C Tables 4.2.6.8 and 6.1.1.4'
O O 0.0106 0.0060 'International Tables Vol C Tables 4.2.6.8 and 6.1.1.4'

loop_
_geom_angle_atom_site_label_1
_geom_angle_atom_site_label_2
_geom_angle_atom_site_label_3
_geom_angle
_geom_angle_site_symmetry_1
C15 N1 C1 123.34(10) .
C15 N1 C14 120.13(10) .
C1 N1 C14 116.25(10) .
C2 C1 C6 121.43(12) .
C2 C1 N1 119.51(12) .
C6 C1 N1 119.06(11) .
C15 N2 H2B 120.0 .
C15 N2 H2A 120.0 .
H2B N2 H2A 120.0 .
C3 C2 C1 119.87(13) .
C3 C2 H2 120.1 .
C1 C2 H2 120.1 .
C2 C3 C4 119.81(13) .
C2 C3 H3 120.1 .
C4 C3 H3 120.1 .
C5 C4 C3 120.28(13) .
C5 C4 H4 119.9 .
C3 C4 H4 119.9 .
C4 C5 C6 121.35(13) .
C4 C5 H5 119.3 .
C6 C5 H5 119.3 .
C1 C6 C5 117.23(12) .
C1 C6 C7 122.82(12) .
C5 C6 C7 119.95(12) .
C8 C7 C6 126.86(12) .
C8 C7 H7 116.6 .
C6 C7 H7 116.6 .
C7 C8 C9 126.62(12) .
C7 C8 H8 116.7 .
C9 C8 H8 116.7 .
C14 C9 C10 117.72(13) .
C14 C9 C8 122.96(11) .
C10 C9 C8 119.31(12) .
C11 C10 C9 121.30(14) .
C11 C10 H10 119.4 .
C9 C10 H10 119.4 .
C10 C11 C12 119.90(13) .
C10 C11 H11 120.1 .
C12 C11 H11 120.1 .
C13 C12 C11 120.13(14) .
C13 C12 H12 119.9 .
C11 C12 H12 119.9 .
C12 C13 C14 119.76(13) .
C12 C13 H13 120.1 .
C14 C13 H13 120.1 .
C13 C14 C9 121.17(12) .
C13 C14 N1 119.96(12) .
C9 C14 N1 118.87(11) .
O1 C15 N2 122.29(11) .
O1 C15 N1 119.55(11) .
N2 C15 N1 118.16(11) .
C21 C21 C22 125.37(16) 3_576
C21 C21 H21 117.3 3_576
C22 C21 H21 117.3 .
O22 C22 O23 124.15(12) .
O22 C22 C21 121.78(12) .
O23 C22 C21 114.06(11) .
C22 O23 H23 109.5 .

loop_
_geom_bond_atom_site_label_1
_geom_bond_atom_site_label_2
_geom_bond_distance
_geom_bond_site_symmetry_2
O1 C15 1.2578(15) .
N1 C15 1.3818(16) .
N1 C1 1.4496(15) .
N1 C14 1.4509(16) .
C1 C2 1.4043(19) .
C1 C6 1.4130(18) .
N2 C15 1.3583(16) .
N2 H2B 0.8800 .
N2 H2A 0.8800 .
C2 C3 1.3978(19) .
C2 H2 0.9500 .
C3 C4 1.400(2) .
C3 H3 0.9500 .
C4 C5 1.392(2) .
C4 H4 0.9500 .
C5 C6 1.4217(18) .
C5 H5 0.9500 .
C6 C7 1.4766(19) .
C7 C8 1.3523(19) .
C7 H7 0.9500 .
C8 C9 1.4756(19) .
C8 H8 0.9500 .
C9 C14 1.4150(19) .
C9 C10 1.4165(18) .
C10 C11 1.395(2) .
C10 H10 0.9500 .
C11 C12 1.402(2) .
C11 H11 0.9500 .
C12 C13 1.400(2) .
C12 H12 0.9500 .
C13 C14 1.4018(19) .
C13 H13 0.9500 .
C21 C21 1.313(3) 3_576
C21 C22 1.4984(18) .
C21 H21 0.9500 .
O22 C22 1.2351(16) .
C22 O23 1.3259(15) .
O23 H23 0.8400 .

loop_
_geom_torsion_atom_site_label_1
_geom_torsion_atom_site_label_2
_geom_torsion_atom_site_label_3
_geom_torsion_atom_site_label_4
_geom_torsion
_geom_torsion_site_symmetry_1
C15 N1 C1 C2 -73.71(16) .
C14 N1 C1 C2 112.33(13) .
C15 N1 C1 C6 106.88(14) .
C14 N1 C1 C6 -67.08(15) .
C6 C1 C2 C3 -1.22(19) .
N1 C1 C2 C3 179.38(11) .
C1 C2 C3 C4 -0.4(2) .
C2 C3 C4 C5 1.0(2) .
C3 C4 C5 C6 0.0(2) .
C2 C1 C6 C5 2.10(18) .
N1 C1 C6 C5 -178.50(11) .
C2 C1 C6 C7 -177.04(12) .
N1 C1 C6 C7 2.36(18) .
C4 C5 C6 C1 -1.5(2) .
C4 C5 C6 C7 177.68(13) .
C1 C6 C7 C8 34.1(2) .
C5 C6 C7 C8 -144.99(14) .
C6 C7 C8 C9 0.2(2) .
C7 C8 C9 C14 -34.3(2) .
C7 C8 C9 C10 144.45(14) .
C14 C9 C10 C11 1.3(2) .
C8 C9 C10 C11 -177.52(13) .
C9 C10 C11 C12 -0.1(2) .
C10 C11 C12 C13 -0.4(2) .
C11 C12 C13 C14 -0.4(2) .
C12 C13 C14 C9 1.67(19) .
C12 C13 C14 N1 -179.18(12) .
C10 C9 C14 C13 -2.08(18) .
C8 C9 C14 C13 176.69(12) .
C10 C9 C14 N1 178.76(11) .
C8 C9 C14 N1 -2.47(18) .
C15 N1 C14 C13 73.85(16) .
C1 N1 C14 C13 -111.99(13) .
C15 N1 C14 C9 -106.98(13) .
C1 N1 C14 C9 67.18(15) .
C1 N1 C15 O1 -176.19(12) .
C14 N1 C15 O1 -2.46(18) .
C1 N1 C15 N2 3.83(18) .
C14 N1 C15 N2 177.56(11) .
C21 C21 C22 O22 175.97(19) 3_576
C21 C21 C22 O23 -3.5(3) 3_576
